data_7715962
loop_
_publ_author_name
'Li, Zhuoheng'
'Ekanayake, Akalanka B.'
'Bartman, Anna E.'
'Doorn, Jonathan A.'
'Tivanski, Alexei V.'
'Pigge, F. Christopher'

_publ_section_title
;
 Detection and disaggregation of amyloid fibrils by luminescent
 amphiphilic platinum(II) complexes.
;
_journal_issue 21
_journal_name_full 'Dalton transactions (Cambridge, England : 2003)'
_journal_page_first 9001
_journal_page_last 9010
_journal_paper_doi 10.1039/d4dt00882k
_journal_volume 53
_journal_year 2024
_chemical_formula_moiety 'C25 H24 N2 O5 Pt, C H4 O'
_chemical_formula_sum 'C26 H28 N2 O6 Pt'
_chemical_formula_weight 659.59
_space_group_crystal_system monoclinic
_space_group_IT_number 14
_space_group_name_Hall '-P 2ybc'
_space_group_name_H-M_alt 'P 1 21/c 1'
_atom_sites_solution_hydrogens geom
_atom_sites_solution_primary dual
_audit_creation_date 2023-08-22
_audit_creation_method
;
Olex2 1.5
(compiled 2023.08.17 svn.r577a77a9 for OlexSys, GUI svn.r6817)
;
_audit_update_record
;
2023-12-29 deposited with the CCDC.	2024-05-06 downloaded from the CCDC.
;
_cell_angle_alpha 90
_cell_angle_beta 96.978(2)
_cell_angle_gamma 90
_cell_formula_units_Z 4
_cell_length_a 11.5142(6)
_cell_length_b 12.2748(6)
_cell_length_c 17.2202(10)
_cell_measurement_reflns_used 9524
_cell_measurement_temperature 100.00
_cell_measurement_theta_max 35.444
_cell_measurement_theta_min 2.383
_cell_volume 2415.8(2)
_computing_cell_refinement 'SAINT V8.40B (?, 2016)'
_computing_data_reduction 'SAINT V8.40B (?, 2016)'
_computing_molecular_graphics 'Olex2 1.5 (Dolomanov et al., 2009)'
_computing_publication_material 'Olex2 1.5 (Dolomanov et al., 2009)'
_computing_structure_refinement 'XL  (Sheldrick, 2008)'
_computing_structure_solution 'SHELXT 2018/2 (Sheldrick, 2018)'
_diffrn_ambient_temperature 100.00
_diffrn_measured_fraction_theta_full 0.999
_diffrn_measured_fraction_theta_max 0.998
_diffrn_measurement_device_type 'Bruker D8 Venture Duo with Photon 3'
_diffrn_radiation_type MoK\a
_diffrn_radiation_wavelength 0.71073
_diffrn_reflns_av_R_equivalents 0.0769
_diffrn_reflns_av_unetI/netI 0.0463
_diffrn_reflns_Laue_measured_fraction_full 0.999
_diffrn_reflns_Laue_measured_fraction_max 0.998
_diffrn_reflns_limit_h_max 18
_diffrn_reflns_limit_h_min -19
_diffrn_reflns_limit_k_max 17
_diffrn_reflns_limit_k_min -20
_diffrn_reflns_limit_l_max 28
_diffrn_reflns_limit_l_min -28
_diffrn_reflns_number 99722
_diffrn_reflns_point_group_measured_fraction_full 0.999
_diffrn_reflns_point_group_measured_fraction_max 0.998
_diffrn_reflns_theta_full 25.242
_diffrn_reflns_theta_max 36.367
_diffrn_reflns_theta_min 2.383
_diffrn_source_current 1.4
_diffrn_source_power 0.07
_diffrn_source_voltage 50.0
_exptl_absorpt_coefficient_mu 5.853
_exptl_absorpt_correction_T_max 0.7471
_exptl_absorpt_correction_T_min 0.5404
_exptl_absorpt_correction_type multi-scan
_exptl_absorpt_process_details
;
SADABS-2016/2 (Bruker,2016/2) was used for absorption correction.
wR2(int) was 0.1055 before and 0.0678 after correction.
The Ratio of minimum to maximum transmission is 0.7233.
The \l/2 correction factor is Not present.
;
_exptl_crystal_colour 'clear yellow'
_exptl_crystal_colour_lustre clear
_exptl_crystal_colour_primary yellow
_exptl_crystal_density_diffrn 1.814
_exptl_crystal_description irregular
_exptl_crystal_F_000 1296
_exptl_crystal_size_max 0.238
_exptl_crystal_size_mid 0.139
_exptl_crystal_size_min 0.118
_refine_diff_density_max 2.168
_refine_diff_density_min -1.571
_refine_diff_density_rms 0.170
_refine_ls_extinction_coef 0.00035(8)
_refine_ls_extinction_expression Fc^*^=kFc[1+0.001xFc^2^\l^3^/sin(2\q)]^-1/4^
_refine_ls_extinction_method 'SHELXL-2019/1 (Sheldrick 2019)'
_refine_ls_goodness_of_fit_ref 1.032
_refine_ls_hydrogen_treatment constr
_refine_ls_matrix_type full
_refine_ls_number_parameters 323
_refine_ls_number_reflns 11747
_refine_ls_number_restraints 0
_refine_ls_restrained_S_all 1.032
_refine_ls_R_factor_all 0.0505
_refine_ls_R_factor_gt 0.0340
_refine_ls_shift/su_max 0.003
_refine_ls_shift/su_mean 0.000
_refine_ls_structure_factor_coef Fsqd
_refine_ls_weighting_details 'w=1/[\s^2^(Fo^2^)+(0.0185P)^2^+5.3776P] where P=(Fo^2^+2Fc^2^)/3'
_refine_ls_weighting_scheme calc
_refine_ls_wR_factor_gt 0.0668
_refine_ls_wR_factor_ref 0.0726
_reflns_Friedel_coverage 0.000
_reflns_number_gt 9274
_reflns_number_total 11747
_reflns_threshold_expression 'I > 2\s(I)'
_cod_data_source_file d4dt00882k2.cif
_cod_data_source_block fcp23_12
_cod_depositor_comments 'Adding full bibliography for 7715960--7715962.cif.'
_cod_database_code 7715962
_shelx_shelxl_version_number 2019/1
_shelx_space_group_comment
;
The symmetry employed for this shelxl refinement is uniquely defined
by the following loop, which should always be used as a source of
symmetry information in preference to the above space-group names.
They are only intended as comments.
;
_shelx_estimated_absorpt_t_max 0.545
_shelx_estimated_absorpt_t_min 0.336
_olex2_refinement_description
;
1. Fixed Uiso
 At 1.2 times of:
  All C(H) groups, All N(H) groups
 At 1.5 times of:
  All C(H,H,H) groups, All O(H) groups
2.a Aromatic/amide H refined with riding coordinates:
 N2(H2), C1(H1), C2(H2A), C3(H3), C4(H4), C8(H8), C10(H10), C11(H11), C14(H14),
  C17(H17), C18(H18), C22(H22)
2.b Idealised Me refined as rotating group:
 C19(H19A,H19B,H19C), C20(H20A,H20B,H20C), C24(H24A,H24B,H24C), C25(H25A,H25B,
 H25C), C26(H26A,H26B,H26C)
2.c Idealised tetrahedral OH refined as rotating group:
 O6(H6)
;
_olex2_exptl_crystal_mounting_method 'MiTeGen 100 micron MicroLoop'
_olex2_submission_special_instructions 'No special instructions were received'

loop_
_space_group_symop_operation_xyz
'x, y, z'
'-x, y+1/2, -z+1/2'
'-x, -y, -z'
'x, -y-1/2, z-1/2'

loop_
_atom_site_label
_atom_site_type_symbol
_atom_site_fract_x
_atom_site_fract_y
_atom_site_fract_z
_atom_site_U_iso_or_equiv
_atom_site_adp_type
_atom_site_occupancy
_atom_site_site_symmetry_order
_atom_site_calc_flag
_atom_site_refinement_flags_posn
_atom_site_refinement_flags_adp
_atom_site_refinement_flags_occupancy
_atom_site_disorder_assembly
_atom_site_disorder_group
Pt1 Pt 0.48483(2) 0.59935(2) 0.61576(2) 0.01600(3) Uani 1 1 d . . . . .
O1 O 0.1417(2) 0.53090(19) 0.78923(15) 0.0305(5) Uani 1 1 d . . . . .
O2 O -0.17430(19) 0.82356(18) 0.94713(14) 0.0267(5) Uani 1 1 d . . . . .
O3 O -0.2503(2) 0.6486(2) 1.00499(14) 0.0287(5) Uani 1 1 d . . . . .
O4 O 0.65378(17) 0.54617(18) 0.60500(13) 0.0222(4) Uani 1 1 d . . . . .
O5 O 0.48954(16) 0.53251(17) 0.72218(12) 0.0203(4) Uani 1 1 d . . . . .
N1 N 0.4666(2) 0.6689(2) 0.51054(14) 0.0187(4) Uani 1 1 d . . . . .
N2 N 0.06722(19) 0.68322(19) 0.72714(14) 0.0181(4) Uani 1 1 d . . . . .
H2 H 0.014255 0.734839 0.727535 0.022 Uiso 1 1 calc R U . . .
C1 C 0.5514(2) 0.6708(3) 0.46364(18) 0.0230(5) Uani 1 1 d . . . . .
H1 H 0.624317 0.636917 0.480600 0.028 Uiso 1 1 calc R U . . .
C2 C 0.5354(3) 0.7208(3) 0.39113(19) 0.0287(6) Uani 1 1 d . . . . .
H2A H 0.596927 0.722194 0.359076 0.034 Uiso 1 1 calc R U . . .
C3 C 0.4291(3) 0.7687(3) 0.36583(19) 0.0282(6) Uani 1 1 d . . . . .
H3 H 0.416311 0.802907 0.316025 0.034 Uiso 1 1 calc R U . . .
C4 C 0.3410(3) 0.7662(2) 0.41437(18) 0.0235(5) Uani 1 1 d . . . . .
H4 H 0.267397 0.799046 0.397847 0.028 Uiso 1 1 calc R U . . .
C5 C 0.3605(2) 0.7159(2) 0.48682(16) 0.0182(5) Uani 1 1 d . . . . .
C6 C 0.2785(2) 0.7065(2) 0.54540(16) 0.0177(5) Uani 1 1 d . . . . .
C7 C 0.3244(2) 0.6553(2) 0.61571(16) 0.0163(4) Uani 1 1 d . . . . .
C8 C 0.2546(2) 0.6466(2) 0.67607(16) 0.0177(5) Uani 1 1 d . . . . .
H8 H 0.284853 0.613202 0.724078 0.021 Uiso 1 1 calc R U . . .
C9 C 0.1396(2) 0.6871(2) 0.66606(16) 0.0169(5) Uani 1 1 d . . . . .
C10 C 0.0936(2) 0.7348(2) 0.59537(17) 0.0201(5) Uani 1 1 d . . . . .
H10 H 0.015081 0.760161 0.588345 0.024 Uiso 1 1 calc R U . . .
C11 C 0.1638(2) 0.7452(2) 0.53499(18) 0.0199(5) Uani 1 1 d . . . . .
H11 H 0.133379 0.778496 0.486989 0.024 Uiso 1 1 calc R U . . .
C12 C 0.0717(2) 0.6083(2) 0.78448(17) 0.0193(5) Uani 1 1 d . . . . .
C13 C -0.0129(2) 0.6202(2) 0.84303(17) 0.0194(5) Uani 1 1 d . . . . .
C14 C -0.0536(2) 0.7221(2) 0.86506(16) 0.0188(5) Uani 1 1 d . . . . .
H14 H -0.027691 0.786568 0.842019 0.023 Uiso 1 1 calc R U . . .
C15 C -0.1315(2) 0.7290(2) 0.92024(17) 0.0200(5) Uani 1 1 d . . . . .
C16 C -0.1717(2) 0.6325(3) 0.95343(17) 0.0215(5) Uani 1 1 d . . . . .
C17 C -0.1297(3) 0.5327(3) 0.93214(19) 0.0254(6) Uani 1 1 d . . . . .
H17 H -0.155621 0.467843 0.954707 0.030 Uiso 1 1 calc R U . . .
C18 C -0.0499(3) 0.5268(3) 0.87798(18) 0.0240(6) Uani 1 1 d . . . . .
H18 H -0.020270 0.457901 0.864721 0.029 Uiso 1 1 calc R U . . .
C19 C -0.1317(3) 0.9231(3) 0.9194(2) 0.0335(8) Uani 1 1 d . . . . .
H19A H -0.147865 0.925657 0.862231 0.050 Uiso 1 1 calc R U . . .
H19B H -0.047094 0.928027 0.934921 0.050 Uiso 1 1 calc R U . . .
H19C H -0.170704 0.984405 0.941944 0.050 Uiso 1 1 calc R U . . .
C20 C -0.2966(3) 0.5523(3) 1.0373(2) 0.0379(8) Uani 1 1 d . . . . .
H20A H -0.326650 0.502922 0.994843 0.057 Uiso 1 1 calc R U . . .
H20B H -0.360219 0.572526 1.067473 0.057 Uiso 1 1 calc R U . . .
H20C H -0.234518 0.515695 1.071715 0.057 Uiso 1 1 calc R U . . .
C21 C 0.7188(2) 0.4982(2) 0.65916(18) 0.0214(5) Uani 1 1 d . . . . .
C22 C 0.6868(2) 0.4659(2) 0.73133(18) 0.0222(5) Uani 1 1 d . . . . .
H22 H 0.744705 0.429208 0.765730 0.027 Uiso 1 1 calc R U . . .
C23 C 0.5783(2) 0.4822(2) 0.75820(17) 0.0203(5) Uani 1 1 d . . . . .
C24 C 0.8417(3) 0.4761(3) 0.6410(2) 0.0292(7) Uani 1 1 d . . . . .
H24A H 0.839164 0.425014 0.597054 0.044 Uiso 1 1 calc R U . . .
H24B H 0.887939 0.444460 0.687019 0.044 Uiso 1 1 calc R U . . .
H24C H 0.877850 0.544534 0.627012 0.044 Uiso 1 1 calc R U . . .
C25 C 0.5575(3) 0.4352(3) 0.83575(19) 0.0290(6) Uani 1 1 d . . . . .
H25A H 0.521831 0.490709 0.866279 0.043 Uiso 1 1 calc R U . . .
H25B H 0.632131 0.411877 0.864281 0.043 Uiso 1 1 calc R U . . .
H25C H 0.504794 0.372502 0.827355 0.043 Uiso 1 1 calc R U . . .
O6 O 0.13381(18) 0.31532(18) 0.80553(15) 0.0282(5) Uani 1 1 d . . . . .
H6 H 0.133833 0.383751 0.806044 0.042 Uiso 1 1 calc R U . . .
C26 C 0.2485(3) 0.2767(3) 0.7963(2) 0.0357(8) Uani 1 1 d . . . . .
H26A H 0.242396 0.210115 0.764713 0.054 Uiso 1 1 calc R U . . .
H26B H 0.291217 0.261064 0.847848 0.054 Uiso 1 1 calc R U . . .
H26C H 0.290458 0.332552 0.770071 0.054 Uiso 1 1 calc R U . . .

loop_
_atom_site_aniso_label
_atom_site_aniso_U_11
_atom_site_aniso_U_22
_atom_site_aniso_U_33
_atom_site_aniso_U_23
_atom_site_aniso_U_13
_atom_site_aniso_U_12
Pt1 0.01367(4) 0.01747(5) 0.01680(5) -0.00060(4) 0.00158(3) 0.00049(3)
O1 0.0304(11) 0.0239(11) 0.0398(14) 0.0107(10) 0.0149(10) 0.0111(9)
O2 0.0276(10) 0.0239(11) 0.0312(12) 0.0025(9) 0.0144(9) 0.0043(8)
O3 0.0283(11) 0.0341(12) 0.0256(11) 0.0061(9) 0.0110(9) 0.0003(9)
O4 0.0166(8) 0.0259(10) 0.0241(10) -0.0015(8) 0.0027(7) 0.0026(7)
O5 0.0161(8) 0.0260(10) 0.0186(9) 0.0032(8) 0.0014(7) 0.0051(7)
N1 0.0186(9) 0.0203(11) 0.0173(10) -0.0013(8) 0.0025(8) -0.0018(8)
N2 0.0177(9) 0.0160(10) 0.0212(11) 0.0005(8) 0.0044(8) 0.0038(8)
C1 0.0192(11) 0.0283(15) 0.0219(13) 0.0003(11) 0.0040(10) -0.0024(10)
C2 0.0266(14) 0.0368(18) 0.0232(14) 0.0015(13) 0.0054(12) -0.0040(12)
C3 0.0287(14) 0.0349(17) 0.0209(14) 0.0062(12) 0.0026(11) -0.0034(12)
C4 0.0266(13) 0.0222(13) 0.0210(13) 0.0034(11) 0.0001(11) -0.0004(10)
C5 0.0204(11) 0.0146(11) 0.0192(12) -0.0020(9) 0.0005(9) -0.0021(9)
C6 0.0173(10) 0.0153(11) 0.0202(12) -0.0005(9) 0.0012(9) 0.0000(9)
C7 0.0182(10) 0.0121(11) 0.0184(11) -0.0007(9) 0.0017(9) -0.0004(8)
C8 0.0170(10) 0.0169(12) 0.0189(12) 0.0005(9) 0.0015(9) 0.0005(9)
C9 0.0151(10) 0.0143(11) 0.0214(12) -0.0018(9) 0.0022(9) 0.0005(8)
C10 0.0185(11) 0.0179(12) 0.0238(13) 0.0019(10) 0.0023(10) 0.0025(9)
C11 0.0184(11) 0.0172(12) 0.0237(13) -0.0020(10) 0.0006(10) 0.0031(9)
C12 0.0172(10) 0.0188(12) 0.0221(12) 0.0005(10) 0.0029(9) 0.0005(9)
C13 0.0166(10) 0.0207(13) 0.0208(12) 0.0007(10) 0.0014(9) 0.0011(9)
C14 0.0167(10) 0.0181(12) 0.0216(12) 0.0016(10) 0.0025(9) 0.0016(9)
C15 0.0173(10) 0.0200(12) 0.0228(13) 0.0005(10) 0.0029(9) 0.0023(9)
C16 0.0188(11) 0.0261(13) 0.0200(12) 0.0039(11) 0.0041(10) 0.0004(10)
C17 0.0291(14) 0.0233(14) 0.0243(14) 0.0030(11) 0.0050(11) -0.0016(11)
C18 0.0272(13) 0.0206(13) 0.0250(14) 0.0033(11) 0.0061(11) 0.0009(10)
C19 0.0437(19) 0.0210(15) 0.0395(19) 0.0029(13) 0.0200(16) 0.0078(13)
C20 0.0423(19) 0.048(2) 0.0271(17) -0.0007(15) 0.0172(15) -0.0174(17)
C21 0.0146(10) 0.0231(13) 0.0261(14) -0.0058(11) 0.0010(9) 0.0031(9)
C22 0.0161(11) 0.0250(14) 0.0246(14) -0.0006(11) -0.0009(10) 0.0045(9)
C23 0.0179(11) 0.0202(13) 0.0221(13) 0.0002(10) -0.0007(9) 0.0028(9)
C24 0.0180(12) 0.0360(17) 0.0339(17) -0.0072(14) 0.0043(11) 0.0035(11)
C25 0.0262(14) 0.0374(17) 0.0228(14) 0.0084(13) 0.0008(11) 0.0063(12)
O6 0.0214(9) 0.0225(11) 0.0406(13) -0.0026(10) 0.0029(9) -0.0032(8)
C26 0.0270(15) 0.0278(17) 0.050(2) -0.0043(15) -0.0050(14) 0.0051(12)

loop_
_atom_type_symbol
_atom_type_description
_atom_type_scat_dispersion_real
_atom_type_scat_dispersion_imag
_atom_type_scat_source
C C 0.0033 0.0016 'International Tables Vol C Tables 4.2.6.8 and 6.1.1.4'
H H 0.0000 0.0000 'International Tables Vol C Tables 4.2.6.8 and 6.1.1.4'
N N 0.0061 0.0033 'International Tables Vol C Tables 4.2.6.8 and 6.1.1.4'
O O 0.0106 0.0060 'International Tables Vol C Tables 4.2.6.8 and 6.1.1.4'
Pt Pt -1.7033 8.3905 'International Tables Vol C Tables 4.2.6.8 and 6.1.1.4'

loop_
_geom_angle_atom_site_label_1
_geom_angle_atom_site_label_2
_geom_angle_atom_site_label_3
_geom_angle
_geom_angle_site_symmetry_1
_geom_angle_site_symmetry_3
_geom_angle_publ_flag
O5 Pt1 O4 91.79(8) . . ?
N1 Pt1 O4 92.85(9) . . ?
N1 Pt1 O5 175.35(8) . . ?
C7 Pt1 O4 174.52(10) . . ?
C7 Pt1 O5 93.69(10) . . ?
C7 Pt1 N1 81.67(10) . . ?
C15 O2 C19 117.7(2) . . ?
C16 O3 C20 116.3(3) . . ?
C21 O4 Pt1 123.70(19) . . ?
C23 O5 Pt1 124.72(18) . . ?
C1 N1 Pt1 123.5(2) . . ?
C1 N1 C5 120.2(3) . . ?
C5 N1 Pt1 116.34(18) . . ?
C9 N2 H2 116.8 . . ?
C12 N2 H2 116.8 . . ?
C12 N2 C9 126.3(2) . . ?
N1 C1 H1 119.2 . . ?
N1 C1 C2 121.6(3) . . ?
C2 C1 H1 119.2 . . ?
C1 C2 H2A 120.3 . . ?
C3 C2 C1 119.4(3) . . ?
C3 C2 H2A 120.3 . . ?
C2 C3 H3 120.5 . . ?
C2 C3 C4 119.0(3) . . ?
C4 C3 H3 120.5 . . ?
C3 C4 H4 120.0 . . ?
C5 C4 C3 120.0(3) . . ?
C5 C4 H4 120.0 . . ?
N1 C5 C4 119.9(3) . . ?
N1 C5 C6 112.8(2) . . ?
C4 C5 C6 127.3(3) . . ?
C7 C6 C5 114.8(2) . . ?
C11 C6 C5 124.3(3) . . ?
C11 C6 C7 120.9(3) . . ?
C6 C7 Pt1 114.19(19) . . ?
C8 C7 Pt1 126.8(2) . . ?
C8 C7 C6 119.0(2) . . ?
C7 C8 H8 119.9 . . ?
C7 C8 C9 120.1(3) . . ?
C9 C8 H8 119.9 . . ?
C8 C9 N2 121.8(2) . . ?
C10 C9 N2 117.7(2) . . ?
C10 C9 C8 120.5(2) . . ?
C9 C10 H10 120.2 . . ?
C9 C10 C11 119.6(2) . . ?
C11 C10 H10 120.2 . . ?
C6 C11 C10 119.8(3) . . ?
C6 C11 H11 120.1 . . ?
C10 C11 H11 120.1 . . ?
O1 C12 N2 122.6(3) . . ?
O1 C12 C13 120.1(3) . . ?
N2 C12 C13 117.3(2) . . ?
C14 C13 C12 122.5(3) . . ?
C18 C13 C12 118.2(3) . . ?
C18 C13 C14 119.3(3) . . ?
C13 C14 H14 119.8 . . ?
C15 C14 C13 120.4(3) . . ?
C15 C14 H14 119.8 . . ?
O2 C15 C14 125.2(3) . . ?
O2 C15 C16 115.2(2) . . ?
C14 C15 C16 119.7(3) . . ?
O3 C16 C15 114.8(3) . . ?
O3 C16 C17 125.8(3) . . ?
C17 C16 C15 119.4(3) . . ?
C16 C17 H17 119.8 . . ?
C16 C17 C18 120.4(3) . . ?
C18 C17 H17 119.8 . . ?
C13 C18 C17 120.8(3) . . ?
C13 C18 H18 119.6 . . ?
C17 C18 H18 119.6 . . ?
O2 C19 H19A 109.5 . . ?
O2 C19 H19B 109.5 . . ?
O2 C19 H19C 109.5 . . ?
H19A C19 H19B 109.5 . . ?
H19A C19 H19C 109.5 . . ?
H19B C19 H19C 109.5 . . ?
O3 C20 H20A 109.5 . . ?
O3 C20 H20B 109.5 . . ?
O3 C20 H20C 109.5 . . ?
H20A C20 H20B 109.5 . . ?
H20A C20 H20C 109.5 . . ?
H20B C20 H20C 109.5 . . ?
O4 C21 C22 126.2(2) . . ?
O4 C21 C24 114.5(3) . . ?
C22 C21 C24 119.3(3) . . ?
C21 C22 H22 116.7 . . ?
C21 C22 C23 126.7(3) . . ?
C23 C22 H22 116.7 . . ?
O5 C23 C22 126.7(3) . . ?
O5 C23 C25 114.2(2) . . ?
C22 C23 C25 119.1(3) . . ?
C21 C24 H24A 109.5 . . ?
C21 C24 H24B 109.5 . . ?
C21 C24 H24C 109.5 . . ?
H24A C24 H24B 109.5 . . ?
H24A C24 H24C 109.5 . . ?
H24B C24 H24C 109.5 . . ?
C23 C25 H25A 109.5 . . ?
C23 C25 H25B 109.5 . . ?
C23 C25 H25C 109.5 . . ?
H25A C25 H25B 109.5 . . ?
H25A C25 H25C 109.5 . . ?
H25B C25 H25C 109.5 . . ?
C26 O6 H6 109.5 . . ?
O6 C26 H26A 109.5 . . ?
O6 C26 H26B 109.5 . . ?
O6 C26 H26C 109.5 . . ?
H26A C26 H26B 109.5 . . ?
H26A C26 H26C 109.5 . . ?
H26B C26 H26C 109.5 . . ?

loop_
_geom_bond_atom_site_label_1
_geom_bond_atom_site_label_2
_geom_bond_distance
_geom_bond_site_symmetry_2
_geom_bond_publ_flag
Pt1 O4 2.0815(19) . ?
Pt1 O5 2.003(2) . ?
Pt1 N1 1.991(2) . ?
Pt1 C7 1.970(3) . ?
O1 C12 1.242(3) . ?
O2 C15 1.363(3) . ?
O2 C19 1.421(4) . ?
O3 C16 1.356(4) . ?
O3 C20 1.436(4) . ?
O4 C21 1.268(4) . ?
O5 C23 1.287(3) . ?
N1 C1 1.341(4) . ?
N1 C5 1.368(4) . ?
N2 H2 0.8800 . ?
N2 C9 1.420(3) . ?
N2 C12 1.346(4) . ?
C1 H1 0.9500 . ?
C1 C2 1.384(4) . ?
C2 H2A 0.9500 . ?
C2 C3 1.379(5) . ?
C3 H3 0.9500 . ?
C3 C4 1.391(4) . ?
C4 H4 0.9500 . ?
C4 C5 1.386(4) . ?
C5 C6 1.467(4) . ?
C6 C7 1.409(4) . ?
C6 C11 1.395(4) . ?
C7 C8 1.393(4) . ?
C8 H8 0.9500 . ?
C8 C9 1.405(4) . ?
C9 C10 1.396(4) . ?
C10 H10 0.9500 . ?
C10 C11 1.398(4) . ?
C11 H11 0.9500 . ?
C12 C13 1.492(4) . ?
C13 C14 1.403(4) . ?
C13 C18 1.386(4) . ?
C14 H14 0.9500 . ?
C14 C15 1.386(4) . ?
C15 C16 1.417(4) . ?
C16 C17 1.383(4) . ?
C17 H17 0.9500 . ?
C17 C18 1.389(4) . ?
C18 H18 0.9500 . ?
C19 H19A 0.9800 . ?
C19 H19B 0.9800 . ?
C19 H19C 0.9800 . ?
C20 H20A 0.9800 . ?
C20 H20B 0.9800 . ?
C20 H20C 0.9800 . ?
C21 C22 1.396(4) . ?
C21 C24 1.511(4) . ?
C22 H22 0.9500 . ?
C22 C23 1.399(4) . ?
C23 C25 1.500(4) . ?
C24 H24A 0.9800 . ?
C24 H24B 0.9800 . ?
C24 H24C 0.9800 . ?
C25 H25A 0.9800 . ?
C25 H25B 0.9800 . ?
C25 H25C 0.9800 . ?
O6 H6 0.8400 . ?
O6 C26 1.430(4) . ?
C26 H26A 0.9800 . ?
C26 H26B 0.9800 . ?
C26 H26C 0.9800 . ?

loop_
_geom_torsion_atom_site_label_1
_geom_torsion_atom_site_label_2
_geom_torsion_atom_site_label_3
_geom_torsion_atom_site_label_4
_geom_torsion
_geom_torsion_site_symmetry_1
_geom_torsion_site_symmetry_2
_geom_torsion_site_symmetry_3
_geom_torsion_site_symmetry_4
_geom_torsion_publ_flag
Pt1 O4 C21 C22 5.0(4) . . . . ?
Pt1 O4 C21 C24 -174.7(2) . . . . ?
Pt1 O5 C23 C22 1.0(4) . . . . ?
Pt1 O5 C23 C25 -177.4(2) . . . . ?
Pt1 N1 C1 C2 -179.5(2) . . . . ?
Pt1 N1 C5 C4 179.9(2) . . . . ?
Pt1 N1 C5 C6 0.5(3) . . . . ?
Pt1 C7 C8 C9 -177.4(2) . . . . ?
O1 C12 C13 C14 149.6(3) . . . . ?
O1 C12 C13 C18 -28.8(4) . . . . ?
O2 C15 C16 O3 2.3(4) . . . . ?
O2 C15 C16 C17 -177.5(3) . . . . ?
O3 C16 C17 C18 179.4(3) . . . . ?
O4 C21 C22 C23 -1.3(5) . . . . ?
N1 C1 C2 C3 -0.9(5) . . . . ?
N1 C5 C6 C7 2.2(3) . . . . ?
N1 C5 C6 C11 -178.4(3) . . . . ?
N2 C9 C10 C11 176.9(2) . . . . ?
N2 C12 C13 C14 -31.2(4) . . . . ?
N2 C12 C13 C18 150.4(3) . . . . ?
C1 N1 C5 C4 -0.5(4) . . . . ?
C1 N1 C5 C6 -179.8(3) . . . . ?
C1 C2 C3 C4 0.5(5) . . . . ?
C2 C3 C4 C5 -0.2(5) . . . . ?
C3 C4 C5 N1 0.2(4) . . . . ?
C3 C4 C5 C6 179.4(3) . . . . ?
C4 C5 C6 C7 -177.0(3) . . . . ?
C4 C5 C6 C11 2.4(5) . . . . ?
C5 N1 C1 C2 0.9(4) . . . . ?
C5 C6 C7 Pt1 -4.0(3) . . . . ?
C5 C6 C7 C8 177.5(2) . . . . ?
C5 C6 C11 C10 -178.3(3) . . . . ?
C6 C7 C8 C9 0.9(4) . . . . ?
C7 C6 C11 C10 1.1(4) . . . . ?
C7 C8 C9 N2 -177.7(2) . . . . ?
C7 C8 C9 C10 0.9(4) . . . . ?
C8 C9 C10 C11 -1.8(4) . . . . ?
C9 N2 C12 O1 -1.0(5) . . . . ?
C9 N2 C12 C13 179.8(2) . . . . ?
C9 C10 C11 C6 0.8(4) . . . . ?
C11 C6 C7 Pt1 176.6(2) . . . . ?
C11 C6 C7 C8 -2.0(4) . . . . ?
C12 N2 C9 C8 -29.6(4) . . . . ?
C12 N2 C9 C10 151.7(3) . . . . ?
C12 C13 C14 C15 -179.4(3) . . . . ?
C12 C13 C18 C17 -179.2(3) . . . . ?
C13 C14 C15 O2 178.4(3) . . . . ?
C13 C14 C15 C16 -1.2(4) . . . . ?
C14 C13 C18 C17 2.4(5) . . . . ?
C14 C15 C16 O3 -178.1(3) . . . . ?
C14 C15 C16 C17 2.1(4) . . . . ?
C15 C16 C17 C18 -0.8(5) . . . . ?
C16 C17 C18 C13 -1.4(5) . . . . ?
C18 C13 C14 C15 -1.1(4) . . . . ?
C19 O2 C15 C14 -3.2(5) . . . . ?
C19 O2 C15 C16 176.3(3) . . . . ?
C20 O3 C16 C15 177.5(3) . . . . ?
C20 O3 C16 C17 -2.7(5) . . . . ?
C21 C22 C23 O5 -2.2(5) . . . . ?
C21 C22 C23 C25 176.1(3) . . . . ?
C24 C21 C22 C23 178.4(3) . . . . ?
